data_2228029
loop_
_publ_author_name
'Kang, Sung Kwon'

_publ_section_title
;
 <i>catena</i>-Poly[sodium
 [[tris(3-methylpyridine-2-carboxylato)europate(III)]-\m-3-methylpyridine-2-carboxylato]
 trihydrate]
;
_journal_coeditor_code TK2695
_journal_issue 9
_journal_name_full 'Acta Crystallographica Section E'
_journal_page_first m1092
_journal_page_last m1093
_journal_paper_doi 10.1107/S160053681003151X
_journal_volume 66
_journal_year 2010
_chemical_formula_iupac 'Na [Eu (C7 H6 N O2)4], 3H2 O'
_chemical_formula_moiety 'C28 H28 Eu N4 Na O10, H2 O'
_chemical_formula_sum 'C28 H30 Eu N4 Na O11'
_chemical_formula_weight 773.51
_chemical_name_systematic
;
<i>catena</i>-Poly[sodium
[[tris(3-methylpyridine-2-carboxylato)europate(III)]-\m-3-methylpyridine-
2-carboxylato] trihydrate]
;
_space_group_IT_number 14
_symmetry_cell_setting monoclinic
_symmetry_space_group_name_Hall '-P 2yn'
_symmetry_space_group_name_H-M 'P 1 21/n 1'
_audit_creation_method 'WinGX routine CIF_UPDATE'
_cell_angle_alpha 90
_cell_angle_beta 96.585(7)
_cell_angle_gamma 90
_cell_formula_units_Z 4
_cell_length_a 11.721(3)
_cell_length_b 12.615(4)
_cell_length_c 21.133(6)
_cell_measurement_reflns_used 3070
_cell_measurement_temperature 233(2)
_cell_measurement_theta_max 20.6
_cell_measurement_theta_min 2.49
_cell_volume 3104.1(15)
_computing_cell_refinement 'SAINT (Bruker, 2002)'
_computing_data_collection 'SMART (Bruker, 2002)'
_computing_data_reduction 'SAINT (Bruker, 2002)'
_computing_molecular_graphics 'DIAMOND (Brandenburg, 2010)'
_computing_publication_material 'WinGX publication routines (Farrugia, 1999)'
_computing_structure_refinement 'SHELXL-97 (Sheldrick, 2008)'
_computing_structure_solution 'SHELXS-97 (Sheldrick, 2008)'
_diffrn_ambient_temperature 233(2)
_diffrn_measured_fraction_theta_full 1
_diffrn_measured_fraction_theta_max 1
_diffrn_measurement_device_type 'Bruker SMART CCD area-detector'
_diffrn_measurement_method '\f and \w scans'
_diffrn_radiation_type MoK\a
_diffrn_radiation_wavelength 0.71073
_diffrn_reflns_av_R_equivalents 0.0882
_diffrn_reflns_limit_h_max 14
_diffrn_reflns_limit_h_min -14
_diffrn_reflns_limit_k_max 15
_diffrn_reflns_limit_k_min -15
_diffrn_reflns_limit_l_max 25
_diffrn_reflns_limit_l_min -25
_diffrn_reflns_number 25592
_diffrn_reflns_theta_full 25.5
_diffrn_reflns_theta_max 25.5
_diffrn_reflns_theta_min 1.88
_exptl_absorpt_coefficient_mu 2.099
_exptl_absorpt_correction_T_max 0.741
_exptl_absorpt_correction_T_min 0.583
_exptl_absorpt_correction_type multi-scan
_exptl_absorpt_process_details '(SADABS; Bruker, 2002)'
_exptl_crystal_colour colourless
_exptl_crystal_density_diffrn 1.655
_exptl_crystal_density_method 'not measured'
_exptl_crystal_description block
_exptl_crystal_F_000 1552
_exptl_crystal_size_max 0.22
_exptl_crystal_size_mid 0.15
_exptl_crystal_size_min 0.14
_refine_diff_density_max 1.766
_refine_diff_density_min -1.632
_refine_ls_extinction_method none
_refine_ls_goodness_of_fit_ref 1.054
_refine_ls_hydrogen_treatment mixed
_refine_ls_matrix_type full
_refine_ls_number_parameters 428
_refine_ls_number_reflns 5782
_refine_ls_number_restraints 6
_refine_ls_restrained_S_all 1.053
_refine_ls_R_factor_gt 0.0454
_refine_ls_shift/su_max 0.001
_refine_ls_structure_factor_coef Fsqd
_refine_ls_weighting_details 'calc w=1/[\s^2^(Fo^2^)+1.5543P] where P=(Fo^2^+2Fc^2^)/3'
_refine_ls_weighting_scheme calc
_refine_ls_wR_factor_ref 0.1484
_reflns_number_gt 4104
_reflns_number_total 5782
_reflns_threshold_expression I>2\s(I)
_cod_data_source_file tk2695.cif
_cod_data_source_block I
_cod_original_cell_volume 3104.1(16)
_cod_original_sg_symbol_H-M 'P 21/n'
_cod_database_code 2228029
_cod_database_fobs_code 2228029

loop_
_symmetry_equiv_pos_as_xyz
'x, y, z'
'-x+1/2, y+1/2, -z+1/2'
'-x, -y, -z'
'x-1/2, -y-1/2, z-1/2'

loop_
_atom_site_type_symbol
_atom_site_label
_atom_site_fract_x
_atom_site_fract_y
_atom_site_fract_z
_atom_site_U_iso_or_equiv
_atom_site_adp_type
_atom_site_calc_flag
_atom_site_refinement_flags
_atom_site_occupancy
_atom_site_disorder_assembly
_atom_site_disorder_group
Eu Eu1 0.73313(3) 0.28658(2) 0.240306(15) 0.02324(14) Uani d . 1 . .
N N1 0.9295(5) 0.3407(4) 0.3039(3) 0.0301(13) Uani d . 1 . .
C C2 1.0234(6) 0.2942(5) 0.2843(4) 0.0314(17) Uani d . 1 . .
C C3 1.1302(7) 0.2917(6) 0.3230(4) 0.043(2) Uani d . 1 . .
C C4 1.1340(8) 0.3421(7) 0.3822(4) 0.053(2) Uani d . 1 . .
H H4 1.2033 0.3425 0.4095 0.063 Uiso calc R 1 . .
C C5 1.0396(7) 0.3910(6) 0.4014(4) 0.044(2) Uani d . 1 . .
H H5 1.0435 0.4255 0.441 0.053 Uiso calc R 1 . .
C C6 0.9388(7) 0.3882(6) 0.3610(4) 0.0413(19) Uani d . 1 . .
H H6 0.8735 0.4212 0.3741 0.05 Uiso calc R 1 . .
C C7 1.0039(7) 0.2447(6) 0.2190(4) 0.0374(18) Uani d . 1 . .
O O8 0.9005(4) 0.2233(3) 0.1990(2) 0.0311(11) Uani d . 1 . .
O O9 1.0864(5) 0.2306(5) 0.1881(3) 0.067(2) Uani d . 1 . .
C C10 1.2366(8) 0.2388(8) 0.3051(6) 0.069(3) Uani d . 1 . .
H H10A 1.2968 0.2429 0.3405 0.104 Uiso calc R 1 . .
H H10B 1.2615 0.2743 0.2683 0.104 Uiso calc R 1 . .
H H10C 1.2201 0.165 0.2947 0.104 Uiso calc R 1 . .
N N11 0.5296(5) 0.3202(5) 0.1801(3) 0.0291(13) Uani d . 1 . .
C C12 0.4908(6) 0.2464(5) 0.1358(3) 0.0268(15) Uani d . 1 . .
C C13 0.3748(7) 0.2430(6) 0.1098(4) 0.0355(17) Uani d . 1 . .
C C14 0.3025(7) 0.3207(6) 0.1293(4) 0.043(2) Uani d . 1 . .
H H14 0.2244 0.32 0.1133 0.052 Uiso calc R 1 . .
C C15 0.3431(7) 0.3994(7) 0.1720(4) 0.051(2) Uani d . 1 . .
H H15 0.2951 0.4541 0.1836 0.061 Uiso calc R 1 . .
C C16 0.4579(6) 0.3936(6) 0.1967(4) 0.0381(18) Uani d . 1 . .
H H16 0.4863 0.4446 0.2269 0.046 Uiso calc R 1 . .
C C17 0.5823(6) 0.1697(5) 0.1196(3) 0.0312(16) Uani d . 1 . .
O O18 0.6691(4) 0.1589(3) 0.1622(2) 0.0276(10) Uani d . 1 . .
O O19 0.5705(5) 0.1243(4) 0.0678(2) 0.0409(13) Uani d . 1 . .
C C20 0.3256(7) 0.1569(6) 0.0649(4) 0.052(2) Uani d . 1 . .
H H20A 0.3226 0.0908 0.0881 0.078 Uiso calc R 1 . .
H H20B 0.374 0.1481 0.0309 0.078 Uiso calc R 1 . .
H H20C 0.2487 0.1766 0.0468 0.078 Uiso calc R 1 . .
N N21 0.5686(5) 0.1796(5) 0.2975(3) 0.0313(14) Uani d . 1 . .
C C22 0.5719(6) 0.2005(5) 0.3608(3) 0.0264(15) Uani d . 1 . .
C C23 0.5236(7) 0.1327(5) 0.4029(3) 0.0357(17) Uani d . 1 . .
C C24 0.4677(7) 0.0435(6) 0.3758(4) 0.0419(19) Uani d . 1 . .
H H24 0.4342 -0.0046 0.4022 0.05 Uiso calc R 1 . .
C C25 0.4604(7) 0.0241(6) 0.3116(4) 0.0416(19) Uani d . 1 . .
H H25 0.4195 -0.0348 0.2936 0.05 Uiso calc R 1 . .
C C26 0.5146(7) 0.0935(6) 0.2739(4) 0.0402(19) Uani d . 1 . .
H H26 0.5131 0.079 0.2302 0.048 Uiso calc R 1 . .
C C27 0.6349(6) 0.3030(5) 0.3811(3) 0.0296(16) Uani d . 1 . .
O O28 0.6793(4) 0.3518(3) 0.3374(2) 0.0294(11) Uani d . 1 . .
O O29 0.6355(5) 0.3339(4) 0.4368(2) 0.0386(12) Uani d . 1 . .
C C30 0.5320(9) 0.1480(7) 0.4743(4) 0.060(3) Uani d . 1 . .
H H30A 0.6116 0.1599 0.491 0.09 Uiso calc R 1 . .
H H30B 0.5037 0.0851 0.4938 0.09 Uiso calc R 1 . .
H H30C 0.4862 0.2088 0.4838 0.09 Uiso calc R 1 . .
N N31 0.7520(5) 0.3872(4) 0.1301(3) 0.0317(14) Uani d . 1 . .
C C32 0.7060(6) 0.4861(5) 0.1258(3) 0.0314(16) Uani d . 1 . .
C C33 0.6665(7) 0.5319(5) 0.0673(3) 0.0371(18) Uani d . 1 . .
C C34 0.6810(8) 0.4736(6) 0.0131(4) 0.048(2) Uani d . 1 . .
H H34 0.6543 0.5012 -0.0273 0.058 Uiso calc R 1 . .
C C35 0.7342(8) 0.3756(6) 0.0175(4) 0.051(2) Uani d . 1 . .
H H35 0.7467 0.338 -0.0195 0.061 Uiso calc R 1 . .
C C36 0.7687(7) 0.3338(6) 0.0771(4) 0.0407(19) Uani d . 1 . .
H H36 0.8043 0.267 0.0804 0.049 Uiso calc R 1 . .
C C37 0.7039(6) 0.5389(5) 0.1895(3) 0.0284(15) Uani d . 1 . .
O O38 0.7132(4) 0.4795(3) 0.2383(2) 0.0270(11) Uani d . 1 . .
O O39 0.6971(4) 0.6366(3) 0.1914(2) 0.0302(11) Uani d . 1 . .
C C40 0.6091(8) 0.6392(6) 0.0615(4) 0.052(2) Uani d . 1 . .
H H40A 0.5529 0.6441 0.0917 0.079 Uiso calc R 1 . .
H H40B 0.571 0.6481 0.0186 0.079 Uiso calc R 1 . .
H H40C 0.6664 0.6942 0.0705 0.079 Uiso calc R 1 . .
Na Na1 0.8432(2) 0.0484(2) 0.16277(12) 0.0320(6) Uani d . 1 . .
O O41 0.7863(5) 0.0404(4) 0.0495(3) 0.0408(13) Uani d D 1 . .
H H41A 0.777(7) -0.022(2) 0.058(4) 0.049 Uiso d D 1 . .
H H41B 0.720(3) 0.060(6) 0.048(4) 0.049 Uiso d D 1 . .
O O42 1.0436(6) 0.0189(5) 0.1588(3) 0.0574(16) Uani d D 1 . .
H H42A 1.020(9) 0.068(5) 0.136(4) 0.069 Uiso d D 1 . .
H H42B 1.073(8) -0.003(8) 0.128(3) 0.069 Uiso d D 1 . .
O O43 1.0969(6) -0.1006(6) 0.0514(3) 0.0682(19) Uani d D 1 . .
H H43A 1.111(9) -0.090(8) 0.015(2) 0.082 Uiso d D 1 . .
H H43B 1.028(3) -0.113(8) 0.040(5) 0.082 Uiso d D 1 . .

loop_
_atom_site_aniso_label
_atom_site_aniso_U_11
_atom_site_aniso_U_22
_atom_site_aniso_U_33
_atom_site_aniso_U_12
_atom_site_aniso_U_13
_atom_site_aniso_U_23
Eu1 0.0261(2) 0.0200(2) 0.0234(2) 0.00011(13) 0.00207(15) -0.00091(13)
N1 0.032(3) 0.023(3) 0.035(3) -0.004(3) 0.000(3) -0.005(3)
C2 0.027(4) 0.016(3) 0.052(5) -0.004(3) 0.006(4) 0.001(3)
C3 0.032(4) 0.036(4) 0.059(6) 0.001(3) -0.007(4) 0.008(4)
C4 0.050(6) 0.052(5) 0.050(5) -0.002(4) -0.018(4) 0.006(4)
C5 0.047(5) 0.041(4) 0.041(5) -0.008(4) -0.009(4) -0.005(4)
C6 0.048(5) 0.030(4) 0.045(5) -0.002(3) 0.002(4) -0.003(3)
C7 0.035(5) 0.029(4) 0.050(5) 0.001(3) 0.012(4) -0.001(3)
O8 0.025(3) 0.032(3) 0.036(3) 0.001(2) 0.005(2) -0.005(2)
O9 0.032(3) 0.095(5) 0.079(5) -0.023(3) 0.030(3) -0.039(4)
C10 0.040(6) 0.073(6) 0.093(8) 0.014(5) -0.002(6) 0.002(6)
N11 0.020(3) 0.035(3) 0.033(3) 0.005(3) 0.002(3) -0.006(3)
C12 0.025(4) 0.029(3) 0.026(4) 0.003(3) -0.002(3) 0.006(3)
C13 0.034(4) 0.037(4) 0.035(4) 0.001(3) -0.001(4) 0.009(3)
C14 0.033(4) 0.043(4) 0.054(5) 0.007(4) 0.003(4) 0.005(4)
C15 0.033(5) 0.052(5) 0.068(6) 0.016(4) 0.013(4) -0.004(4)
C16 0.032(4) 0.037(4) 0.047(5) -0.003(3) 0.010(4) 0.002(3)
C17 0.035(4) 0.029(4) 0.029(4) -0.003(3) -0.001(3) 0.000(3)
O18 0.025(2) 0.026(2) 0.029(3) -0.002(2) -0.005(2) -0.002(2)
O19 0.048(3) 0.040(3) 0.032(3) -0.001(2) -0.002(3) -0.011(2)
C20 0.043(5) 0.048(5) 0.059(6) 0.000(4) -0.022(4) -0.005(4)
N21 0.033(3) 0.028(3) 0.033(3) 0.001(3) 0.006(3) 0.003(3)
C22 0.030(4) 0.021(3) 0.028(4) 0.001(3) 0.005(3) 0.007(3)
C23 0.049(5) 0.024(4) 0.036(4) 0.001(3) 0.014(4) 0.007(3)
C24 0.042(5) 0.031(4) 0.054(5) -0.005(3) 0.013(4) 0.007(4)
C25 0.039(5) 0.034(4) 0.053(5) -0.010(3) 0.010(4) -0.006(4)
C26 0.045(5) 0.040(4) 0.035(4) -0.009(4) 0.003(4) -0.006(3)
C27 0.030(4) 0.033(4) 0.025(4) 0.008(3) 0.003(3) 0.001(3)
O28 0.040(3) 0.024(2) 0.027(2) -0.002(2) 0.015(2) -0.006(2)
O29 0.049(3) 0.040(3) 0.027(3) -0.007(3) 0.008(2) -0.001(2)
C30 0.100(8) 0.041(5) 0.041(5) -0.026(5) 0.018(5) 0.005(4)
N31 0.038(4) 0.026(3) 0.032(3) -0.004(3) 0.007(3) -0.001(2)
C32 0.039(4) 0.023(4) 0.033(4) -0.001(3) 0.009(3) 0.000(3)
C33 0.045(5) 0.035(4) 0.031(4) -0.012(3) -0.002(4) 0.005(3)
C34 0.075(6) 0.045(5) 0.026(4) -0.016(4) 0.005(4) 0.001(4)
C35 0.085(7) 0.039(5) 0.032(4) -0.011(4) 0.019(5) -0.005(4)
C36 0.062(5) 0.027(4) 0.037(4) -0.003(4) 0.018(4) -0.003(3)
C37 0.029(4) 0.022(4) 0.034(4) -0.003(3) 0.000(3) 0.001(3)
O38 0.044(3) 0.007(2) 0.031(3) 0.0076(18) 0.009(2) 0.0021(18)
O39 0.039(3) 0.022(2) 0.029(3) -0.002(2) 0.003(2) -0.006(2)
C40 0.065(6) 0.040(5) 0.050(5) -0.005(4) -0.005(5) 0.011(4)
Na1 0.0388(16) 0.0279(14) 0.0295(14) 0.0015(12) 0.0048(13) -0.0019(11)
O41 0.054(4) 0.038(3) 0.032(3) 0.007(3) 0.013(3) 0.002(2)
O42 0.057(4) 0.058(4) 0.061(4) 0.007(3) 0.020(4) -0.005(3)
O43 0.049(4) 0.107(5) 0.052(4) -0.013(4) 0.018(4) -0.001(4)

loop_
_atom_type_symbol
_atom_type_description
_atom_type_scat_dispersion_real
_atom_type_scat_dispersion_imag
_atom_type_scat_source
C C 0.0033 0.0016 'International Tables Vol C Tables 4.2.6.8 and 6.1.1.4'
H H 0 0 'International Tables Vol C Tables 4.2.6.8 and 6.1.1.4'
O O 0.0106 0.006 'International Tables Vol C Tables 4.2.6.8 and 6.1.1.4'
N N 0.0061 0.0033 'International Tables Vol C Tables 4.2.6.8 and 6.1.1.4'
Na Na 0.0362 0.0249 'International Tables Vol C Tables 4.2.6.8 and 6.1.1.4'
Eu Eu -0.1578 3.6682 'International Tables Vol C Tables 4.2.6.8 and 6.1.1.4'

loop_
_geom_angle_atom_site_label_1
_geom_angle_atom_site_label_2
_geom_angle_atom_site_label_3
_geom_angle_site_symmetry_1
_geom_angle_site_symmetry_3
_geom_angle
_geom_angle_publ_flag
O28 Eu1 O18 . . 138.38(16) ?
O28 Eu1 O8 . . 138.64(17) ?
O18 Eu1 O8 . . 73.99(16) ?
O28 Eu1 O38 . . 68.54(14) ?
O18 Eu1 O38 . . 130.08(15) ?
O8 Eu1 O38 . . 114.16(15) ?
O28 Eu1 O39 . 2_645 82.10(15) ?
O18 Eu1 O39 . 2_645 86.72(15) ?
O8 Eu1 O39 . 2_645 73.99(16) ?
O38 Eu1 O39 . 2_645 143.12(15) ?
O28 Eu1 N11 . . 92.68(17) ?
O18 Eu1 N11 . . 64.57(16) ?
O8 Eu1 N11 . . 128.55(17) ?
O38 Eu1 N11 . . 75.50(17) ?
O39 Eu1 N11 2_645 . 129.43(17) ?
O28 Eu1 N1 . . 76.71(17) ?
O18 Eu1 N1 . . 136.50(16) ?
O8 Eu1 N1 . . 64.04(17) ?
O38 Eu1 N1 . . 79.96(16) ?
O39 Eu1 N1 2_645 . 71.71(16) ?
N11 Eu1 N1 . . 155.41(18) ?
O28 Eu1 N31 . . 130.23(16) ?
O18 Eu1 N31 . . 76.59(16) ?
O8 Eu1 N31 . . 71.71(17) ?
O38 Eu1 N31 . . 62.05(15) ?
O39 Eu1 N31 2_645 . 144.81(17) ?
N11 Eu1 N31 . . 70.19(18) ?
N1 Eu1 N31 . . 99.62(18) ?
O28 Eu1 N21 . . 61.14(16) ?
O18 Eu1 N21 . . 77.87(17) ?
O8 Eu1 N21 . . 130.42(17) ?
O38 Eu1 N21 . . 115.25(16) ?
O39 Eu1 N21 2_645 . 64.34(17) ?
N11 Eu1 N21 . . 69.23(18) ?
N1 Eu1 N21 . . 121.48(18) ?
N31 Eu1 N21 . . 138.30(18) ?
O28 Eu1 Na1 . . 143.49(12) ?
O18 Eu1 Na1 . . 40.69(11) ?
O8 Eu1 Na1 . . 39.15(12) ?
O38 Eu1 Na1 . . 146.40(11) ?
O39 Eu1 Na1 2_645 . 61.90(11) ?
N11 Eu1 Na1 . . 105.07(13) ?
N1 Eu1 Na1 . . 96.20(13) ?
N31 Eu1 Na1 . . 86.14(13) ?
N21 Eu1 Na1 . . 95.37(13) ?
O28 Eu1 Na1 . 2_655 34.76(11) ?
O18 Eu1 Na1 . 2_655 147.06(11) ?
O8 Eu1 Na1 . 2_655 134.53(12) ?
O38 Eu1 Na1 . 2_655 33.77(11) ?
O39 Eu1 Na1 2_645 2_655 114.16(11) ?
N11 Eu1 Na1 . 2_655 82.61(13) ?
N1 Eu1 Na1 . 2_655 76.06(13) ?
N31 Eu1 Na1 . 2_655 95.64(12) ?
N21 Eu1 Na1 . 2_655 88.33(13) ?
Na1 Eu1 Na1 . 2_655 172.242(13) ?
C6 N1 C2 . . 119.0(6) ?
C6 N1 Eu1 . . 123.7(5) ?
C2 N1 Eu1 . . 115.3(4) ?
N1 C2 C3 . . 121.9(7) ?
N1 C2 C7 . . 114.6(6) ?
C3 C2 C7 . . 123.4(7) ?
C4 C3 C2 . . 116.3(8) ?
C4 C3 C10 . . 119.1(8) ?
C2 C3 C10 . . 124.7(8) ?
C5 C4 C3 . . 121.7(8) ?
C5 C4 H4 . . 119.2 ?
C3 C4 H4 . . 119.2 ?
C4 C5 C6 . . 118.1(8) ?
C4 C5 H5 . . 120.9 ?
C6 C5 H5 . . 120.9 ?
N1 C6 C5 . . 123.0(8) ?
N1 C6 H6 . . 118.5 ?
C5 C6 H6 . . 118.5 ?
O9 C7 O8 . . 124.5(8) ?
O9 C7 C2 . . 119.8(7) ?
O8 C7 C2 . . 115.7(6) ?
C7 O8 Eu1 . . 127.2(5) ?
C7 O8 Na1 . . 121.6(4) ?
Eu1 O8 Na1 . . 102.29(19) ?
C3 C10 H10A . . 109.5 ?
C3 C10 H10B . . 109.5 ?
H10A C10 H10B . . 109.5 ?
C3 C10 H10C . . 109.5 ?
H10A C10 H10C . . 109.5 ?
H10B C10 H10C . . 109.5 ?
C16 N11 C12 . . 119.2(6) ?
C16 N11 Eu1 . . 123.9(5) ?
C12 N11 Eu1 . . 116.1(4) ?
N11 C12 C13 . . 121.4(6) ?
N11 C12 C17 . . 113.8(6) ?
C13 C12 C17 . . 124.8(6) ?
C14 C13 C12 . . 117.2(7) ?
C14 C13 C20 . . 119.5(7) ?
C12 C13 C20 . . 123.3(7) ?
C15 C14 C13 . . 121.5(8) ?
C15 C14 H14 . . 119.2 ?
C13 C14 H14 . . 119.2 ?
C14 C15 C16 . . 116.8(7) ?
C14 C15 H15 . . 121.6 ?
C16 C15 H15 . . 121.6 ?
N11 C16 C15 . . 123.7(7) ?
N11 C16 H16 . . 118.2 ?
C15 C16 H16 . . 118.2 ?
O19 C17 O18 . . 125.0(7) ?
O19 C17 C12 . . 119.3(6) ?
O18 C17 C12 . . 115.6(6) ?
C17 O18 Eu1 . . 125.3(4) ?
C17 O18 Na1 . . 130.5(4) ?
Eu1 O18 Na1 . . 100.66(17) ?
C13 C20 H20A . . 109.5 ?
C13 C20 H20B . . 109.5 ?
H20A C20 H20B . . 109.5 ?
C13 C20 H20C . . 109.5 ?
H20A C20 H20C . . 109.5 ?
H20B C20 H20C . . 109.5 ?
C26 N21 C22 . . 119.2(6) ?
C26 N21 Eu1 . . 124.5(5) ?
C22 N21 Eu1 . . 113.3(4) ?
N21 C22 C23 . . 122.6(6) ?
N21 C22 C27 . . 113.5(6) ?
C23 C22 C27 . . 123.9(6) ?
C24 C23 C22 . . 116.0(7) ?
C24 C23 C30 . . 119.1(7) ?
C22 C23 C30 . . 124.8(7) ?
C25 C24 C23 . . 121.6(7) ?
C25 C24 H24 . . 119.2 ?
C23 C24 H24 . . 119.2 ?
C24 C25 C26 . . 118.3(7) ?
C24 C25 H25 . . 120.8 ?
C26 C25 H25 . . 120.8 ?
N21 C26 C25 . . 122.2(7) ?
N21 C26 H26 . . 118.9 ?
C25 C26 H26 . . 118.9 ?
O29 C27 O28 . . 125.5(7) ?
O29 C27 C22 . . 118.9(6) ?
O28 C27 C22 . . 115.5(6) ?
C27 O28 Eu1 . . 129.5(4) ?
C27 O28 Na1 . 2_655 115.5(4) ?
Eu1 O28 Na1 . 2_655 112.56(18) ?
C23 C30 H30A . . 109.5 ?
C23 C30 H30B . . 109.5 ?
H30A C30 H30B . . 109.5 ?
C23 C30 H30C . . 109.5 ?
H30A C30 H30C . . 109.5 ?
H30B C30 H30C . . 109.5 ?
C36 N31 C32 . . 120.0(6) ?
C36 N31 Eu1 . . 121.5(4) ?
C32 N31 Eu1 . . 114.9(4) ?
N31 C32 C33 . . 121.9(6) ?
N31 C32 C37 . . 113.2(6) ?
C33 C32 C37 . . 124.9(6) ?
C34 C33 C32 . . 116.9(7) ?
C34 C33 C40 . . 120.2(7) ?
C32 C33 C40 . . 122.8(7) ?
C35 C34 C33 . . 120.9(7) ?
C35 C34 H34 . . 119.5 ?
C33 C34 H34 . . 119.5 ?
C36 C35 C34 . . 119.1(7) ?
C36 C35 H35 . . 120.5 ?
C34 C35 H35 . . 120.5 ?
N31 C36 C35 . . 120.9(7) ?
N31 C36 H36 . . 119.5 ?
C35 C36 H36 . . 119.5 ?
O39 C37 O38 . . 124.2(6) ?
O39 C37 C32 . . 118.5(6) ?
O38 C37 C32 . . 117.2(5) ?
C37 O38 Na1 . 2_655 118.8(4) ?
C37 O38 Eu1 . . 126.9(4) ?
Na1 O38 Eu1 2_655 . 112.13(17) ?
C37 O39 Eu1 . 2_655 140.1(4) ?
C33 C40 H40A . . 109.5 ?
C33 C40 H40B . . 109.5 ?
H40A C40 H40B . . 109.5 ?
C33 C40 H40C . . 109.5 ?
H40A C40 H40C . . 109.5 ?
H40B C40 H40C . . 109.5 ?
O42 Na1 O8 . . 85.1(2) ?
O42 Na1 O41 . . 96.8(2) ?
O8 Na1 O41 . . 112.9(2) ?
O42 Na1 O38 . 2_645 109.9(2) ?
O8 Na1 O38 . 2_645 98.53(18) ?
O41 Na1 O38 . 2_645 140.2(2) ?
O42 Na1 O18 . . 154.5(2) ?
O8 Na1 O18 . . 71.62(17) ?
O41 Na1 O18 . . 83.39(18) ?
O38 Na1 O18 2_645 . 84.22(17) ?
O42 Na1 O28 . 2_645 87.1(2) ?
O8 Na1 O28 . 2_645 159.7(2) ?
O41 Na1 O28 . 2_645 86.55(18) ?
O38 Na1 O28 2_645 2_645 66.77(15) ?
O18 Na1 O28 . 2_645 118.29(18) ?
O42 Na1 Eu1 . . 122.20(18) ?
O8 Na1 Eu1 . . 38.56(12) ?
O41 Na1 Eu1 . . 113.60(15) ?
O38 Na1 Eu1 2_645 . 76.54(12) ?
O18 Na1 Eu1 . . 38.65(11) ?
O28 Na1 Eu1 2_645 . 139.58(14) ?
O42 Na1 Eu1 . 2_645 99.58(18) ?
O8 Na1 Eu1 . 2_645 131.19(15) ?
O41 Na1 Eu1 . 2_645 114.62(15) ?
O38 Na1 Eu1 2_645 2_645 34.09(10) ?
O18 Na1 Eu1 . 2_645 103.45(13) ?
O28 Na1 Eu1 2_645 2_645 32.67(10) ?
Eu1 Na1 Eu1 . 2_645 109.18(7) ?
O42 Na1 H41A . . 97(2) ?
O8 Na1 H41A . . 132.3(6) ?
O41 Na1 H41A . . 19.4(6) ?
O38 Na1 H41A 2_645 . 124.4(12) ?
O18 Na1 H41A . . 91.5(18) ?
O28 Na1 H41A 2_645 . 67.2(7) ?
Eu1 Na1 H41A . . 127.3(16) ?
Eu1 Na1 H41A 2_645 . 95.6(7) ?
O42 Na1 H42A . . 19.9(10) ?
O8 Na1 H42A . . 75(2) ?
O41 Na1 H42A . . 85(2) ?
O38 Na1 H42A 2_645 . 127.8(14) ?
O18 Na1 H42A . . 136.9(11) ?
O28 Na1 H42A 2_645 . 102.2(18) ?
Eu1 Na1 H42A . . 114(2) ?
Eu1 Na1 H42A 2_645 . 119.1(8) ?
H41A Na1 H42A . . 91(3) ?
Na1 O41 H41B . . 101(7) ?
H41A O41 H41B . . 99(8) ?
Na1 O42 H42B . . 126(7) ?
H42A O42 H42B . . 86(10) ?
H43A O43 H43B . . 93(10) ?

loop_
_geom_bond_atom_site_label_1
_geom_bond_atom_site_label_2
_geom_bond_site_symmetry_2
_geom_bond_distance
_geom_bond_publ_flag
Eu1 O28 . 2.362(4) y
Eu1 O18 . 2.366(4) y
Eu1 O8 . 2.375(5) y
Eu1 O38 . 2.445(4) y
Eu1 O39 2_645 2.461(4) y
Eu1 N11 . 2.606(5) y
Eu1 N1 . 2.619(6) y
Eu1 N31 . 2.683(6) y
Eu1 N21 . 2.745(6) y
N1 C6 . 1.341(9) ?
N1 C2 . 1.354(9) ?
C2 C3 . 1.415(11) ?
C2 C7 . 1.507(11) ?
C3 C4 . 1.399(12) ?
C3 C10 . 1.501(12) ?
C4 C5 . 1.368(12) ?
C4 H4 . 0.94 ?
C5 C6 . 1.376(11) ?
C5 H5 . 0.94 ?
C6 H6 . 0.94 ?
C7 O9 . 1.242(9) ?
C7 O8 . 1.266(9) ?
O8 Na1 . 2.405(5) ?
C10 H10A . 0.97 ?
C10 H10B . 0.97 ?
C10 H10C . 0.97 ?
N11 C16 . 1.325(9) ?
N11 C12 . 1.360(9) ?
C12 C13 . 1.408(10) ?
C12 C17 . 1.512(10) ?
C13 C14 . 1.389(11) ?
C13 C20 . 1.513(11) ?
C14 C15 . 1.388(12) ?
C14 H14 . 0.94 ?
C15 C16 . 1.389(11) ?
C15 H15 . 0.94 ?
C16 H16 . 0.94 ?
C17 O19 . 1.229(8) ?
C17 O18 . 1.287(8) ?
O18 Na1 . 2.470(5) ?
C20 H20A . 0.97 ?
C20 H20B . 0.97 ?
C20 H20C . 0.97 ?
N21 C26 . 1.326(9) ?
N21 C22 . 1.360(9) ?
C22 C23 . 1.399(9) ?
C22 C27 . 1.526(9) ?
C23 C24 . 1.392(10) ?
C23 C30 . 1.513(11) ?
C24 C25 . 1.371(11) ?
C24 H24 . 0.94 ?
C25 C26 . 1.386(10) ?
C25 H25 . 0.94 ?
C26 H26 . 0.94 ?
C27 O29 . 1.238(8) ?
C27 O28 . 1.271(8) ?
O28 Na1 2_655 2.495(5) ?
C30 H30A . 0.97 ?
C30 H30B . 0.97 ?
C30 H30C . 0.97 ?
N31 C36 . 1.342(9) ?
N31 C32 . 1.359(8) ?
C32 C33 . 1.395(10) ?
C32 C37 . 1.505(9) ?
C33 C34 . 1.389(10) ?
C33 C40 . 1.510(11) ?
C34 C35 . 1.382(12) ?
C34 H34 . 0.94 ?
C35 C36 . 1.382(11) ?
C35 H35 . 0.94 ?
C36 H36 . 0.94 ?
C37 O39 . 1.236(7) ?
C37 O38 . 1.269(8) ?
O38 Na1 2_655 2.425(5) ?
O39 Eu1 2_655 2.461(4) ?
C40 H40A . 0.97 ?
C40 H40B . 0.97 ?
C40 H40C . 0.97 ?
Na1 O42 . 2.390(7) ?
Na1 O41 . 2.412(6) ?
Na1 O38 2_645 2.425(5) ?
Na1 O28 2_645 2.495(5) ?
O41 H41A . 0.82(2) ?
O41 H41B . 0.81(2) ?
O42 H42A . 0.81(4) ?
O42 H42B . 0.82(4) ?
O43 H43A . 0.82(3) ?
O43 H43B . 0.83(2) ?

loop_
_geom_hbond_atom_site_label_D
_geom_hbond_atom_site_label_H
_geom_hbond_atom_site_label_A
_geom_hbond_site_symmetry_A
_geom_hbond_distance_DH
_geom_hbond_distance_HA
_geom_hbond_distance_DA
_geom_hbond_angle_DHA
O41 H41A O29 2_645 0.82(2) 2.08(6) 2.767(7) 141(8)
O41 H41B O19 . 0.81(2) 2.02(3) 2.809(8) 164(9)
O42 H42A O9 . 0.81(4) 2.41(10) 2.774(9) 108(8)
O42 H42B O43 . 0.82(4) 2.08(4) 2.852(10) 158(10)
O43 H43A O41 3_755 0.82(3) 2.02(6) 2.769(9) 152(11)
O43 H43B O29 2_645 0.83(2) 2.14(6) 2.884(8) 149(10)
